data_4000127
_journal_name_full 'Chemistry of Materials'
_journal_paper_doi 10.1021/cm010808y
_journal_year 2002
_chemical_formula_sum 'C14 H12 Cl4 Co0.4 Fe0.6 S12'
_chemical_formula_weight 763.86
_space_group_IT_number 15
_symmetry_cell_setting monoclinic
_symmetry_space_group_name_Hall '-C 2yc'
_symmetry_space_group_name_H-M 'C 1 2/c 1'
_cell_angle_alpha 90
_cell_angle_beta 118.93(3)
_cell_angle_gamma 90
_cell_formula_units_Z 4
_cell_length_a 24.073(6)
_cell_length_b 5.847(7)
_cell_length_c 22.45(1)
_cell_measurement_reflns_used 7
_cell_measurement_temperature 293.2
_cell_measurement_theta_max 11.9
_cell_measurement_theta_min 10.8
_cell_volume 2765(3)
_diffrn_ambient_temperature 293.2
_diffrn_measurement_device AFC7R
_diffrn_measurement_method \w
_diffrn_orient_matrix_UB_11 -0.03689
_diffrn_orient_matrix_UB_12 0.00104
_diffrn_orient_matrix_UB_13 0.00889
_diffrn_orient_matrix_UB_21 -0.02898
_diffrn_orient_matrix_UB_22 0.04002
_diffrn_orient_matrix_UB_23 -0.04874
_diffrn_orient_matrix_UB_31 -0.00718
_diffrn_orient_matrix_UB_32 -0.16623
_diffrn_orient_matrix_UB_33 -0.01162
_diffrn_radiation_detector 'scintillation counter'
_diffrn_radiation_monochromator graphite
_diffrn_radiation_source 'X-ray tube'
_diffrn_radiation_type 'Mo K\a'
_diffrn_radiation_wavelength 0.7107
_diffrn_reflns_av_R_equivalents 0.12902
_diffrn_reflns_av_sigmaI/netI 0.415
_diffrn_reflns_limit_h_max 29
_diffrn_reflns_limit_h_min -33
_diffrn_reflns_limit_k_max 8
_diffrn_reflns_limit_k_min 0
_diffrn_reflns_limit_l_max 31
_diffrn_reflns_limit_l_min 0
_diffrn_reflns_number 4509
_diffrn_reflns_reduction_process 'Lp corrections applied'
_diffrn_reflns_theta_max 30.02
_diffrn_reflns_theta_min 1.03
_diffrn_standards_decay_% 0.46
_diffrn_standards_interval_count 150
_diffrn_standards_number 3
_exptl_absorpt_coefficient_mu 1.874
_exptl_absorpt_correction_type none
_exptl_crystal_colour colorless
_exptl_crystal_density_diffrn 1.835
_exptl_crystal_density_meas ?
_exptl_crystal_description prismatic
_exptl_crystal_F_000 1529.60
_exptl_crystal_size_max 0.20
_exptl_crystal_size_mid 0.20
_exptl_crystal_size_min 0.20
_reflns_number_gt 741
_reflns_number_total 4407
_reflns_threshold_expression I>3.00\s(I)
_cod_original_sg_symbol_H-M 'C 2/c'
_cod_original_formula_sum 'C14 H12 Cl4 Co0.40 Fe0.60 S12 '
_cod_database_code 4000127

loop_
_symmetry_equiv_pos_as_xyz
'   +x,   +y,   +z'
'   -x,   +y,1/2-z'
'   -x,   -y,   -z'
'   +x,   -y,1/2+z'
'1/2+x,1/2+y,   +z'
1/2-x,1/2+y,1/2-z
'1/2-x,1/2-y,   -z'
1/2+x,1/2-y,1/2+z

loop_
_atom_site_label
_atom_site_fract_x
_atom_site_fract_y
_atom_site_fract_z
_atom_site_U_iso_or_equiv
_atom_site_occupancy
_atom_site_refinement_flags
_atom_site_adp_type
_atom_site_calc_flag
_atom_site_calc_attached_atom
Co(1) 0.5000 0.5200(9) 0.2500 0.049(2) 0.44(1) S Uani d ?
Cl(1) 0.5088(4) 0.306(2) 0.3329(4) 0.099(3) 1.000 . Uani d ?
Cl(2) 0.5860(4) 0.730(1) 0.2869(4) 0.099(3) 1.000 . Uani d ?
S(1) 0.3303(3) -0.318(1) -0.1633(3) 0.065(2) 1.000 . Uani d ?
S(2) 0.4476(3) -0.318(1) -0.0060(3) 0.056(2) 1.000 . Uani d ?
S(3) 0.2803(3) 0.093(1) -0.1233(3) 0.046(2) 1.000 . Uani d ?
S(4) 0.3860(2) 0.097(1) 0.0155(3) 0.038(2) 1.000 . Uani d ?
S(5) 0.2204(3) 0.539(1) -0.0876(3) 0.041(2) 1.000 . Uani d ?
S(6) 0.3300(2) 0.534(1) 0.0528(3) 0.038(2) 1.000 . Uani d ?
C(1) 0.345(1) -0.142(6) -0.219(1) 0.09(1) 1.000 . Uani d ?
C(2) 0.501(1) -0.206(5) 0.077(1) 0.066(9) 1.000 . Uani d ?
C(3) 0.339(1) -0.121(3) -0.104(1) 0.035(6) 1.000 . Uani d ?
C(4) 0.385(1) -0.120(4) -0.038(1) 0.038(7) 1.000 . Uani d ?
C(5) 0.3157(8) 0.218(4) -0.047(1) 0.045(7) 1.000 . Uani d ?
C(6) 0.2934(9) 0.406(3) -0.0291(8) 0.030(5) 1.000 . Uani d ?
C(7) 0.2255(8) 0.752(4) -0.030(1) 0.041(7) 1.000 . Uani d ?
H(1) 0.3589 0.0119 -0.2010 0.088 1.000 . Uiso c ?
H(2) 0.3781 -0.2021 -0.2276 0.088 1.000 . Uiso c ?
H(3) 0.3080 -0.1214 -0.2633 0.088 1.000 . Uiso c ?
H(4) 0.4876 -0.2369 0.1101 0.073 1.000 . Uiso c ?
H(5) 0.5438 -0.2675 0.0953 0.073 1.000 . Uiso c ?
H(6) 0.5058 -0.0401 0.0765 0.073 1.000 . Uiso c ?
